data_7125946
loop_
_publ_author_name
'Lee, Haeri'
'Kim, Dongwon'
'Oh, Hyejin'
'Jung, Ok-Sang'

_publ_section_title
;
 Molecular balloon, Pd<sub>6</sub>L<sub>8</sub> cages: recognition of
 alkyl sulfate surfactants.
;
_journal_issue 19
_journal_name_full 'Chemical communications (Cambridge, England)'
_journal_page_first 2841
_journal_page_last 2844
_journal_paper_doi 10.1039/c9cc09742b
_journal_volume 56
_journal_year 2020
_chemical_formula_sum 'C396 H378 N48 O78 Pd6 S12'
_chemical_formula_weight 8080.56
_space_group_crystal_system trigonal
_space_group_IT_number 148
_space_group_name_Hall '-R 3'
_space_group_name_H-M_alt 'R -3 :H'
_atom_sites_solution_hydrogens mixed
_audit_creation_method SHELXL-2018/3
_audit_update_record
;
2020-01-22 deposited with the CCDC.	2020-02-06 downloaded from the CCDC.
;
_cell_angle_alpha 90
_cell_angle_beta 90
_cell_angle_gamma 120
_cell_formula_units_Z 3
_cell_length_a 29.802(4)
_cell_length_b 29.802(4)
_cell_length_c 68.496(14)
_cell_measurement_reflns_used 88744
_cell_measurement_temperature 100(2)
_cell_measurement_theta_max 25.00
_cell_measurement_theta_min 0.55
_cell_volume 52685(15)
_computing_cell_refinement 'HKL3000sm (Otwinowski & Minor, 1997)'
_computing_data_collection 'PAL BL2D-SMDC Program (Shin et. al, 2016)'
_computing_data_reduction 'HKL3000sm (Otwinowski & Minor, 1997)'
_computing_molecular_graphics 'Bruker SHELXTL'
_computing_publication_material 'Bruker SHELXTL'
_computing_structure_refinement 'SHELXL-2014/7 (Sheldrick, 2014)'
_computing_structure_solution 'SHELXS-97 (Sheldrick, 2008)'
_diffrn_ambient_temperature 100(2)
_diffrn_measured_fraction_theta_full 0.998
_diffrn_measured_fraction_theta_max 0.998
_diffrn_measurement_device_type 'Rayonix MX225HS CCD area detector'
_diffrn_measurement_method '\w scans'
_diffrn_radiation_type synchrotron
_diffrn_radiation_wavelength 0.900
_diffrn_reflns_av_R_equivalents 0.0988
_diffrn_reflns_av_unetI/netI 0.0932
_diffrn_reflns_Laue_measured_fraction_full 0.998
_diffrn_reflns_Laue_measured_fraction_max 0.998
_diffrn_reflns_limit_h_max 19
_diffrn_reflns_limit_h_min -22
_diffrn_reflns_limit_k_max 22
_diffrn_reflns_limit_k_min -22
_diffrn_reflns_limit_l_max 29
_diffrn_reflns_limit_l_min -52
_diffrn_reflns_number 15908
_diffrn_reflns_point_group_measured_fraction_full 0.998
_diffrn_reflns_point_group_measured_fraction_max 0.998
_diffrn_reflns_theta_full 20.243
_diffrn_reflns_theta_max 20.243
_diffrn_reflns_theta_min 1.068
_diffrn_source 'PLSII 2D bending magnet'
_exptl_absorpt_coefficient_mu 0.431
_exptl_absorpt_correction_T_max 0.962
_exptl_absorpt_correction_T_min 0.942
_exptl_absorpt_correction_type empirical
_exptl_crystal_colour 'PALE YELLOW'
_exptl_crystal_density_diffrn 0.764
_exptl_crystal_description BLOCK
_exptl_crystal_F_000 12546
_exptl_crystal_size_max 0.141
_exptl_crystal_size_mid 0.098
_exptl_crystal_size_min 0.091
_refine_diff_density_max 1.112
_refine_diff_density_min -0.701
_refine_diff_density_rms 0.110
_refine_ls_extinction_method none
_refine_ls_goodness_of_fit_ref 1.852
_refine_ls_hydrogen_treatment constr
_refine_ls_matrix_type full
_refine_ls_number_parameters 821
_refine_ls_number_reflns 5568
_refine_ls_number_restraints 1527
_refine_ls_restrained_S_all 1.676
_refine_ls_R_factor_all 0.2036
_refine_ls_R_factor_gt 0.1499
_refine_ls_shift/su_max 0.000
_refine_ls_shift/su_mean 0.000
_refine_ls_structure_factor_coef Fsqd
_refine_ls_weighting_details 'w=1/[\s^2^(Fo^2^)+(0.2000P)^2^-0.0530P] where P=(Fo^2^+2Fc^2^)/3'
_refine_ls_weighting_scheme calc
_refine_ls_wR_factor_gt 0.4205
_refine_ls_wR_factor_ref 0.4504
_reflns_Friedel_coverage 0.000
_reflns_number_gt 3138
_reflns_number_total 5568
_reflns_threshold_expression 'I > 2\s(I)'
_cod_data_source_file c9cc09742b2.cif
_cod_data_source_block 2C8_sq
_cod_depositor_comments 'Adding full bibliography for 7125945--7125948.cif.'
_cod_original_cell_volume 52684(18)
_cod_database_code 7125946
_shelx_shelxl_version_number 2018/3
_shelx_space_group_comment
;
The symmetry employed for this shelxl refinement is uniquely defined
by the following loop, which should always be used as a source of
symmetry information in preference to the above space-group names.
They are only intended as comments.
;
_shelx_estimated_absorpt_t_min 0.942
_shelx_estimated_absorpt_t_max 0.962

loop_
_space_group_symop_operation_xyz
'x, y, z'
'-y, x-y, z'
'-x+y, -x, z'
'x+2/3, y+1/3, z+1/3'
'-y+2/3, x-y+1/3, z+1/3'
'-x+y+2/3, -x+1/3, z+1/3'
'x+1/3, y+2/3, z+2/3'
'-y+1/3, x-y+2/3, z+2/3'
'-x+y+1/3, -x+2/3, z+2/3'
'-x, -y, -z'
'y, -x+y, -z'
'x-y, x, -z'
'-x+2/3, -y+1/3, -z+1/3'
'y+2/3, -x+y+1/3, -z+1/3'
'x-y+2/3, x+1/3, -z+1/3'
'-x+1/3, -y+2/3, -z+2/3'
'y+1/3, -x+y+2/3, -z+2/3'
'x-y+1/3, x+2/3, -z+2/3'

loop_
_atom_site_label
_atom_site_type_symbol
_atom_site_fract_x
_atom_site_fract_y
_atom_site_fract_z
_atom_site_U_iso_or_equiv
_atom_site_adp_type
_atom_site_occupancy
_atom_site_site_symmetry_order
_atom_site_calc_flag
_atom_site_refinement_flags_posn
_atom_site_refinement_flags_adp
_atom_site_refinement_flags_occupancy
_atom_site_disorder_assembly
_atom_site_disorder_group
Pd1_1 Pd 0.31936(10) 0.45197(11) 0.46428(3) 0.1443(14) Uani 1 1 d . . . . .
O1_2 O 0.2861(11) 0.4726(10) 0.3720(2) 0.255(10) Uani 1 1 d D U . . .
N1_2 N 0.2810(9) 0.4556(10) 0.4403(2) 0.195(8) Uani 1 1 d D U . . .
C1_2 C 0.2413(10) 0.4644(10) 0.4415(3) 0.207(9) Uani 1 1 d D U . . .
H1_2 H 0.229690 0.467228 0.454157 0.248 Uiso 1 1 calc R U . . .
O2_2 O 0.3714(8) 0.3510(7) 0.3188(2) 0.209(8) Uani 1 1 d D U . . .
N2_2 N 0.3194(8) 0.4256(8) 0.3842(3) 0.223(8) Uani 1 1 d D U . . .
H2N_2 H 0.325381 0.414733 0.395308 0.268 Uiso 1 1 calc R U . . .
C2_2 C 0.2160(9) 0.4697(11) 0.4254(3) 0.209(9) Uani 1 1 d D U . . .
H2_2 H 0.187638 0.475633 0.426869 0.251 Uiso 1 1 calc R U . . .
O3_2 O 0.2236(7) 0.2128(7) 0.2185(3) 0.181(8) Uani 1 1 d D U . . .
N3_2 N 0.1790(9) 0.0381(7) 0.2050(2) 0.156(7) Uani 1 1 d D U . . .
C3_2 C 0.2338(10) 0.4660(11) 0.4071(3) 0.211(8) Uani 1 1 d D U . . .
H3_2 H 0.217874 0.469674 0.395647 0.253 Uiso 1 1 calc R U . . .
O4_2 O 0.4471(7) 0.3660(7) 0.2566(2) 0.185(7) Uani 1 1 d D U . . .
N4_2 N 0.2755(6) 0.1844(7) 0.2306(2) 0.149(7) Uani 1 1 d D U . . .
H4N_2 H 0.278596 0.156941 0.232542 0.179 Uiso 1 1 calc R U . . .
C4_2 C 0.2754(9) 0.4569(9) 0.4056(2) 0.205(8) Uani 1 1 d D U . . .
O5_2 O 0.5395(8) 0.6478(11) 0.2206(4) 0.307(15) Uani 1 1 d D U . . .
N5_2 N 0.7084(7) 0.7727(8) 0.2010(3) 0.180(8) Uani 1 1 d D U . . .
C5_2 C 0.2973(9) 0.4522(10) 0.4227(3) 0.192(8) Uani 1 1 d D U . . .
H5_2 H 0.325687 0.446259 0.421759 0.230 Uiso 1 1 calc R U . . .
O6_2 O 0.5159(8) 0.5136(6) 0.2983(2) 0.208(8) Uani 1 1 d D U . . .
N6_2 N 0.6079(8) 0.6593(8) 0.2392(3) 0.208(9) Uani 1 1 d D U . . .
H6N_2 H 0.641863 0.677828 0.239912 0.250 Uiso 1 1 calc R U . . .
C6_2 C 0.2947(8) 0.4527(8) 0.3859(2) 0.223(9) Uani 1 1 d D U . . .
C7_2 C 0.3372(9) 0.4117(9) 0.3675(3) 0.231(9) Uani 1 1 d D U . . .
C8_2 C 0.3278(11) 0.4240(10) 0.3488(3) 0.240(9) Uani 1 1 d D U . . .
H8_2 H 0.311585 0.444188 0.347208 0.288 Uiso 1 1 calc R U . . .
C9_2 C 0.3424(11) 0.4065(10) 0.3327(3) 0.243(9) Uani 1 1 d D U . . .
H9_2 H 0.338172 0.416411 0.320012 0.291 Uiso 1 1 calc R U . . .
C10_2 C 0.3634(9) 0.3743(8) 0.3351(3) 0.229(9) Uani 1 1 d D U . . .
C11_2 C 0.3732(11) 0.3622(10) 0.3536(3) 0.229(9) Uani 1 1 d D U . . .
H11_2 H 0.388010 0.340661 0.355231 0.275 Uiso 1 1 calc R U . . .
C12_2 C 0.3610(10) 0.3823(10) 0.3695(3) 0.228(9) Uani 1 1 d D U . . .
H12_2 H 0.369127 0.375787 0.382235 0.273 Uiso 1 1 calc R U . . .
C13_2 C 0.1312(8) 0.0255(8) 0.2000(3) 0.169(9) Uani 1 1 d D U . . .
H13_2 H 0.108831 -0.008145 0.194943 0.202 Uiso 1 1 calc R U . . .
C14_2 C 0.1125(7) 0.0596(9) 0.2019(3) 0.175(9) Uani 1 1 d D U . . .
H14_2 H 0.077896 0.049315 0.198304 0.210 Uiso 1 1 calc R U . . .
C15_2 C 0.1453(8) 0.1087(8) 0.2090(3) 0.160(8) Uani 1 1 d D U . . .
H15_2 H 0.133231 0.132540 0.210469 0.193 Uiso 1 1 calc R U . . .
C16_2 C 0.1962(7) 0.1233(6) 0.2140(2) 0.150(7) Uani 1 1 d D U . . .
C17_2 C 0.2101(7) 0.0856(8) 0.2117(2) 0.143(7) Uani 1 1 d D U . . .
H17_2 H 0.244514 0.094476 0.215058 0.171 Uiso 1 1 calc R U . . .
C18_2 C 0.2323(6) 0.1771(6) 0.2211(2) 0.160(8) Uani 1 1 d D U . . .
C19_2 C 0.3157(7) 0.2321(7) 0.2376(2) 0.163(8) Uani 1 1 d D U . . .
C20_2 C 0.3574(8) 0.2307(7) 0.2460(3) 0.169(8) Uani 1 1 d D U . . .
H20_2 H 0.356232 0.198418 0.247366 0.202 Uiso 1 1 calc R U . . .
C21_2 C 0.4002(7) 0.2751(9) 0.2525(3) 0.179(8) Uani 1 1 d D U . . .
H21_2 H 0.428309 0.273446 0.258306 0.215 Uiso 1 1 calc R U . . .
C22_2 C 0.4020(7) 0.3224(7) 0.2506(2) 0.166(8) Uani 1 1 d D U . . .
C23_2 C 0.3603(9) 0.3242(7) 0.2428(3) 0.179(8) Uani 1 1 d D U . . .
H23_2 H 0.360954 0.356319 0.241961 0.214 Uiso 1 1 calc R U . . .
C24_2 C 0.3176(8) 0.2793(9) 0.2362(3) 0.176(8) Uani 1 1 d D U . . .
H24_2 H 0.289137 0.280868 0.230711 0.211 Uiso 1 1 calc R U . . .
C25_2 C 0.6890(9) 0.7940(8) 0.1888(3) 0.191(9) Uani 1 1 d D U . . .
H25_2 H 0.712472 0.820781 0.180355 0.229 Uiso 1 1 calc R U . . .
C26_2 C 0.6364(9) 0.7792(9) 0.1877(3) 0.201(10) Uani 1 1 d D U . . .
H26_2 H 0.624430 0.795441 0.178907 0.241 Uiso 1 1 calc R U . . .
C27_2 C 0.6028(7) 0.7399(9) 0.2000(3) 0.198(9) Uani 1 1 d D U . . .
H27_2 H 0.566768 0.728581 0.199867 0.238 Uiso 1 1 calc R U . . .
C28_2 C 0.6221(8) 0.7172(7) 0.2126(3) 0.188(9) Uani 1 1 d D U . . .
C29_2 C 0.6748(8) 0.7351(8) 0.2127(3) 0.172(9) Uani 1 1 d D U . . .
H29_2 H 0.687835 0.719893 0.221641 0.206 Uiso 1 1 calc R U . . .
C30_2 C 0.5857(8) 0.6719(7) 0.2247(3) 0.215(10) Uani 1 1 d D U . . .
C31_2 C 0.5834(9) 0.6202(7) 0.2532(3) 0.203(9) Uani 1 1 d D U . . .
C32_2 C 0.5304(9) 0.5969(9) 0.2563(3) 0.202(9) Uani 1 1 d D U . . .
H32_2 H 0.509823 0.605954 0.248520 0.242 Uiso 1 1 calc R U . . .
C33_2 C 0.5079(8) 0.5602(9) 0.2709(3) 0.209(10) Uani 1 1 d D U . . .
H33_2 H 0.471411 0.543174 0.272804 0.251 Uiso 1 1 calc R U . . .
C34_2 C 0.5378(9) 0.5481(7) 0.2829(3) 0.198(9) Uani 1 1 d D U . . .
C35_2 C 0.5906(9) 0.5713(9) 0.2797(3) 0.211(10) Uani 1 1 d D U . . .
H35_2 H 0.611436 0.562985 0.287732 0.253 Uiso 1 1 calc R U . . .
C36_2 C 0.6126(8) 0.6065(9) 0.2647(3) 0.218(10) Uani 1 1 d D U . . .
H36_2 H 0.648693 0.621776 0.262248 0.262 Uiso 1 1 calc R U . . .
C37_2 C 0.4070(7) 0.3829(7) 0.3049(3) 0.194(9) Uani 1 1 d D U . . .
C38_2 C 0.4070(8) 0.3603(7) 0.2873(3) 0.192(10) Uani 1 1 d D U . . .
H38_2 H 0.381558 0.325434 0.284551 0.231 Uiso 1 1 calc R U . . .
C39_2 C 0.4448(8) 0.3896(7) 0.2737(2) 0.186(9) Uani 1 1 d D U . . .
C40_2 C 0.4814(8) 0.4408(7) 0.2772(3) 0.176(9) Uani 1 1 d D U . . .
H40_2 H 0.506951 0.460700 0.267682 0.212 Uiso 1 1 calc R U . . .
C41_2 C 0.4797(7) 0.4623(6) 0.2948(3) 0.178(9) Uani 1 1 d D U . . .
C42_2 C 0.4431(9) 0.4340(7) 0.3088(3) 0.182(9) Uani 1 1 d D U . . .
H42_2 H 0.442612 0.449356 0.320922 0.218 Uiso 1 1 calc R U . . .
O1_3 O 0.5001(7) 0.4359(8) 0.5124(2) 0.169(7) Uani 1 1 d D U . . .
N1_3 N 0.3553(7) 0.4455(7) 0.4884(2) 0.135(6) Uani 1 1 d D U . . .
C1_3 C 0.3400(7) 0.4469(8) 0.5065(3) 0.139(7) Uani 1 1 d D U . . .
H1_3 H 0.310524 0.450661 0.508364 0.167 Uiso 1 1 calc R U . . .
O2_3 O 0.6570(6) 0.4191(7) 0.4507(2) 0.134(5) Uani 1 1 d D U . . .
N2_3 N 0.4869(6) 0.4290(7) 0.4798(2) 0.135(6) Uani 1 1 d D U . . .
H2N_3 H 0.466679 0.429414 0.470499 0.162 Uiso 1 1 calc R U . . .
C2_3 C 0.3657(8) 0.4430(8) 0.5227(2) 0.142(7) Uani 1 1 d D U . . .
H2A_3 H 0.354362 0.444325 0.535561 0.171 Uiso 1 1 calc R U . . .
C3_3 C 0.4083(8) 0.4370(8) 0.5196(2) 0.140(7) Uani 1 1 d D U . . .
H3_3 H 0.426768 0.434433 0.530482 0.168 Uiso 1 1 calc R U . . .
C4_3 C 0.4245(6) 0.4348(7) 0.5007(3) 0.133(6) Uani 1 1 d D U . . .
C5_3 C 0.3955(7) 0.4387(8) 0.4857(2) 0.134(7) Uani 1 1 d D U . . .
H5_3 H 0.405092 0.436409 0.472625 0.161 Uiso 1 1 calc R U . . .
C6_3 C 0.4730(6) 0.4326(7) 0.4983(2) 0.144(7) Uani 1 1 d D U . . .
C7_3 C 0.5297(6) 0.4248(7) 0.4736(3) 0.131(6) Uani 1 1 d D U . . .
C8_3 C 0.5615(7) 0.4166(8) 0.4860(2) 0.129(7) Uani 1 1 d D U . . .
H8_3 H 0.554973 0.413314 0.499607 0.155 Uiso 1 1 calc R U . . .
C9_3 C 0.6027(7) 0.4130(8) 0.4785(3) 0.136(7) Uani 1 1 d D U . . .
H9_3 H 0.622920 0.405107 0.487115 0.163 Uiso 1 1 calc R U . . .
C10_3 C 0.6151(6) 0.4205(7) 0.4589(3) 0.128(6) Uani 1 1 d D U . . .
C11_3 C 0.5838(7) 0.4297(8) 0.4466(2) 0.142(7) Uani 1 1 d D U . . .
H11_3 H 0.591524 0.434872 0.433036 0.170 Uiso 1 1 calc R U . . .
C12_3 C 0.5415(7) 0.4314(8) 0.4538(2) 0.138(7) Uani 1 1 d D U . . .
H12_3 H 0.519991 0.437078 0.445132 0.165 Uiso 1 1 calc R U . . .
C37_3 C 0.6601(11) 0.3744(10) 0.4516(4) 0.129(7) Uani 1 1 d D U . . .
C38_3 C 0.7102(10) 0.3829(9) 0.4519(3) 0.119(8) Uani 1 1 d D U . . .
H38_3 H 0.739714 0.416693 0.452329 0.143 Uiso 1 1 calc R U . . .
S1_4 S 0.4187(5) 0.4283(5) 0.42538(16) 0.185(4) Uani 1 1 d D U . . .
O2_4 O 0.4533(8) 0.4136(9) 0.4129(3) 0.217(7) Uani 1 1 d D U . . .
O3_4 O 0.3643(7) 0.3940(8) 0.4216(3) 0.175(7) Uani 1 1 d D U . . .
O4_4 O 0.4264(9) 0.4783(8) 0.4189(3) 0.225(9) Uani 1 1 d D U . . .
O5_4 O 0.4332(9) 0.4314(11) 0.4450(2) 0.233(9) Uani 1 1 d D U . . .
C6_4 C 0.5088(10) 0.4417(17) 0.4077(5) 0.316(13) Uani 1 1 d D U . . .
H6A_4 H 0.527007 0.426697 0.414922 0.380 Uiso 1 1 calc R U . . .
H6AB_4 H 0.524332 0.478543 0.411512 0.380 Uiso 1 1 calc R U . . .
C7_4 C 0.5152(18) 0.4377(16) 0.3856(5) 0.364(15) Uani 1 1 d D U . . .
H7A_4 H 0.534126 0.419928 0.382480 0.437 Uiso 1 1 d R U . . .
H7AB_4 H 0.481571 0.419399 0.379342 0.437 Uiso 1 1 d R U . . .
C8_4 C 0.540(2) 0.4956(17) 0.3786(6) 0.399(16) Uani 1 1 d D U . . .
H8A_4 H 0.528215 0.518347 0.383698 0.478 Uiso 1 1 d R U . . .
H8AB_4 H 0.575184 0.508880 0.383197 0.478 Uiso 1 1 d R U . . .
C9_4 C 0.5479(18) 0.505(2) 0.3581(6) 0.401(17) Uani 1 1 d D U . . .
H9A_4 H 0.558044 0.541713 0.355180 0.481 Uiso 1 1 calc R U . . .
H9AB_4 H 0.515710 0.482268 0.350827 0.481 Uiso 1 1 calc R U . . .
C11_4 C 0.621(2) 0.524(2) 0.3332(8) 0.422(19) Uani 1 1 d D U . . .
H11A_4 H 0.637920 0.560786 0.336319 0.507 Uiso 1 1 d R U . . .
H11B_4 H 0.593134 0.516975 0.324099 0.507 Uiso 1 1 d R U . . .
C10_4 C 0.592(2) 0.494(2) 0.3520(7) 0.423(18) Uani 1 1 d D U . . .
H10A_4 H 0.617936 0.499768 0.361661 0.507 Uiso 1 1 d R U . . .
H10B_4 H 0.576821 0.458988 0.347400 0.507 Uiso 1 1 d R U . . .
C12_4 C 0.650(2) 0.501(3) 0.3239(8) 0.43(2) Uani 1 1 d D U . . .
H12A_4 H 0.683838 0.532539 0.324231 0.512 Uiso 1 1 d R U . . .
H12B_4 H 0.652778 0.474640 0.331040 0.512 Uiso 1 1 d R U . . .
C13_4 C 0.653(2) 0.492(3) 0.3027(8) 0.41(2) Uani 1 1 d D U . . .
H13A_4 H 0.674695 0.476296 0.300787 0.610 Uiso 1 1 calc R U . . .
H13B_4 H 0.617664 0.467761 0.297870 0.610 Uiso 1 1 calc R U . . .
H13C_4 H 0.667125 0.524443 0.295571 0.610 Uiso 1 1 calc R U . . .
O1_5 O 0.4731(9) 0.2230(8) 0.5129(3) 0.182(7) Uani 1 1 d . U . . .
C1_5 C 0.4474(14) 0.2927(13) 0.5022(4) 0.195(9) Uani 1 1 d . U . . .
H1A_5^a H 0.459704 0.325700 0.495358 0.293 Uiso 0.734(19) 1 calc R U P A 1
H1B_5^a H 0.416297 0.265655 0.495642 0.293 Uiso 0.734(19) 1 calc R U P A 1
H1C_5^a H 0.439043 0.296106 0.515730 0.293 Uiso 0.734(19) 1 calc R U P A 1
H1D_5^b H 0.431268 0.302924 0.491958 0.293 Uiso 0.266(19) 1 calc R U P A 2
H1E_5^b H 0.428249 0.286869 0.514419 0.293 Uiso 0.266(19) 1 calc R U P A 2
H1F_5^b H 0.483384 0.320210 0.504028 0.293 Uiso 0.266(19) 1 calc R U P A 2
C2_5 C 0.4992(13) 0.2640(12) 0.4784(4) 0.199(9) Uani 1 1 d . U . . .
H2A_5^a H 0.512794 0.296167 0.470893 0.299 Uiso 0.734(19) 1 calc R U P A 1
H2B_5^a H 0.522528 0.249879 0.476980 0.299 Uiso 0.734(19) 1 calc R U P A 1
H2C_5^a H 0.464740 0.238735 0.473500 0.299 Uiso 0.734(19) 1 calc R U P A 1
H2D_5^b H 0.502086 0.234646 0.473451 0.299 Uiso 0.266(19) 1 calc R U P A 2
H2E_5^b H 0.492440 0.281076 0.467500 0.299 Uiso 0.266(19) 1 calc R U P A 2
H2F_5^b H 0.531650 0.288715 0.484835 0.299 Uiso 0.266(19) 1 calc R U P A 2
S1_5^a S 0.4951(8) 0.2760(7) 0.5018(2) 0.198(7) Uani 0.734(19) 1 d . U P A 1
S1_5^b S 0.446(2) 0.241(2) 0.4958(6) 0.202(9) Uani 0.266(19) 1 d . U P A 2

loop_
_atom_site_aniso_label
_atom_site_aniso_U_11
_atom_site_aniso_U_22
_atom_site_aniso_U_33
_atom_site_aniso_U_23
_atom_site_aniso_U_13
_atom_site_aniso_U_12
Pd1_1 0.177(3) 0.215(3) 0.0730(18) -0.0104(16) 0.0083(15) 0.122(2)
O1_2 0.38(3) 0.39(3) 0.106(14) -0.003(16) 0.023(17) 0.28(2)
N1_2 0.28(2) 0.330(19) 0.094(12) -0.028(14) 0.004(14) 0.238(16)
C1_2 0.29(2) 0.35(2) 0.098(14) -0.030(16) 0.005(15) 0.243(17)
O2_2 0.306(17) 0.200(14) 0.099(12) -0.015(10) 0.073(11) 0.111(12)
N2_2 0.35(2) 0.309(19) 0.094(12) -0.010(13) 0.048(14) 0.229(14)
C2_2 0.30(2) 0.34(2) 0.109(15) -0.028(17) 0.000(15) 0.255(17)
O3_2 0.183(16) 0.225(17) 0.131(15) -0.026(14) -0.022(12) 0.099(14)
N3_2 0.151(16) 0.233(16) 0.053(12) -0.039(12) -0.029(12) 0.074(15)
C3_2 0.31(2) 0.34(2) 0.098(14) -0.041(16) -0.015(15) 0.254(16)
O4_2 0.196(14) 0.207(14) 0.097(11) -0.047(10) 0.020(11) 0.060(11)
N4_2 0.182(15) 0.206(14) 0.068(12) -0.052(11) -0.013(10) 0.104(12)
C4_2 0.304(18) 0.335(18) 0.094(12) -0.036(14) -0.004(13) 0.248(14)
O5_2 0.232(19) 0.37(3) 0.21(2) 0.12(2) 0.038(17) 0.07(2)
N5_2 0.217(17) 0.219(19) 0.118(16) 0.083(12) 0.013(13) 0.120(15)
C5_2 0.287(19) 0.319(19) 0.100(13) -0.030(16) 0.002(14) 0.249(16)
O6_2 0.270(16) 0.182(14) 0.083(11) -0.005(9) 0.004(11) 0.045(12)
N6_2 0.226(17) 0.211(17) 0.131(16) 0.059(12) 0.028(12) 0.066(14)
C6_2 0.333(19) 0.336(19) 0.095(13) -0.017(14) 0.022(14) 0.238(14)
C7_2 0.365(19) 0.286(18) 0.097(13) -0.004(14) 0.068(15) 0.205(14)
C8_2 0.38(2) 0.28(2) 0.101(14) -0.019(15) 0.057(17) 0.195(16)
C9_2 0.38(2) 0.27(2) 0.101(14) -0.034(14) 0.050(16) 0.178(15)
C10_2 0.346(19) 0.242(17) 0.100(13) -0.023(13) 0.061(14) 0.149(14)
C11_2 0.36(2) 0.261(19) 0.096(14) -0.016(15) 0.073(16) 0.173(15)
C12_2 0.35(2) 0.28(2) 0.099(14) 0.001(14) 0.085(16) 0.195(15)
C13_2 0.154(16) 0.240(18) 0.102(14) -0.045(14) -0.017(14) 0.091(15)
C14_2 0.165(16) 0.242(19) 0.111(15) -0.060(15) -0.019(13) 0.096(14)
C15_2 0.160(15) 0.234(18) 0.093(14) -0.050(13) -0.013(13) 0.103(14)
C16_2 0.154(14) 0.229(15) 0.061(12) -0.035(12) -0.001(11) 0.091(12)
C17_2 0.144(15) 0.225(17) 0.046(13) -0.030(13) -0.001(12) 0.082(13)
C18_2 0.173(15) 0.223(15) 0.079(14) -0.029(13) -0.004(11) 0.095(12)
C19_2 0.202(15) 0.207(15) 0.082(13) -0.057(13) -0.012(11) 0.103(13)
C20_2 0.196(17) 0.208(16) 0.107(15) -0.075(13) -0.016(13) 0.104(13)
C21_2 0.191(16) 0.211(16) 0.122(15) -0.058(15) -0.004(13) 0.089(14)
C22_2 0.187(15) 0.199(15) 0.094(13) -0.051(12) 0.011(12) 0.084(12)
C23_2 0.205(17) 0.209(16) 0.102(15) -0.034(14) -0.002(13) 0.088(13)
C24_2 0.215(17) 0.205(16) 0.102(14) -0.034(15) -0.020(13) 0.101(14)
C25_2 0.202(18) 0.24(2) 0.147(18) 0.095(14) 0.013(16) 0.122(17)
C26_2 0.199(19) 0.24(2) 0.171(18) 0.087(14) 0.016(16) 0.118(17)
C27_2 0.190(17) 0.25(2) 0.158(18) 0.078(14) 0.020(14) 0.112(16)
C28_2 0.206(16) 0.224(17) 0.139(15) 0.069(11) 0.022(13) 0.110(14)
C29_2 0.209(17) 0.202(19) 0.118(16) 0.074(12) 0.017(14) 0.113(15)
C30_2 0.223(17) 0.237(18) 0.145(17) 0.065(13) 0.033(14) 0.086(15)
C31_2 0.230(17) 0.199(17) 0.124(15) 0.042(11) 0.019(13) 0.065(15)
C32_2 0.234(17) 0.196(19) 0.109(16) 0.020(12) 0.021(15) 0.057(16)
C33_2 0.244(18) 0.214(19) 0.107(17) 0.023(12) 0.028(14) 0.069(16)
C34_2 0.250(17) 0.193(15) 0.094(14) 0.008(11) 0.019(13) 0.068(14)
C35_2 0.245(17) 0.203(18) 0.120(16) 0.036(12) 0.005(15) 0.063(16)
C36_2 0.238(18) 0.211(19) 0.130(17) 0.045(13) 0.000(14) 0.056(16)
C37_2 0.266(17) 0.184(15) 0.089(13) -0.032(11) 0.046(12) 0.080(13)
C38_2 0.241(18) 0.193(16) 0.077(13) -0.035(12) 0.034(12) 0.059(14)
C39_2 0.221(16) 0.193(15) 0.081(12) -0.033(11) 0.029(12) 0.055(13)
C40_2 0.237(18) 0.173(15) 0.081(13) -0.017(11) 0.026(13) 0.074(13)
C41_2 0.255(17) 0.166(14) 0.077(12) -0.017(10) 0.016(12) 0.078(12)
C42_2 0.260(19) 0.174(15) 0.076(13) -0.026(12) 0.025(12) 0.083(13)
O1_3 0.203(17) 0.258(19) 0.087(11) 0.009(13) 0.022(11) 0.146(16)
N1_3 0.191(16) 0.190(14) 0.069(11) -0.011(11) 0.003(11) 0.129(13)
C1_3 0.203(17) 0.195(15) 0.078(12) -0.007(14) 0.010(12) 0.144(13)
O2_3 0.167(12) 0.143(11) 0.107(10) 0.010(10) 0.027(9) 0.090(11)
N2_3 0.199(14) 0.182(13) 0.085(10) -0.007(11) 0.003(11) 0.141(12)
C2_3 0.218(18) 0.191(16) 0.073(12) -0.003(13) 0.007(12) 0.144(14)
C3_3 0.215(17) 0.184(15) 0.070(11) 0.009(12) 0.011(12) 0.136(13)
C4_3 0.205(14) 0.170(13) 0.073(11) 0.000(12) 0.012(10) 0.132(12)
C5_3 0.193(16) 0.182(15) 0.068(12) -0.010(12) 0.011(11) 0.125(13)
C6_3 0.215(15) 0.183(14) 0.088(11) -0.004(13) 0.012(11) 0.140(12)
C7_3 0.199(14) 0.181(13) 0.077(11) 0.004(12) 0.006(11) 0.142(11)
C8_3 0.195(16) 0.177(15) 0.074(12) 0.017(12) 0.011(11) 0.137(13)
C9_3 0.182(16) 0.180(15) 0.085(12) 0.008(13) 0.008(11) 0.119(13)
C10_3 0.169(14) 0.161(13) 0.088(12) 0.019(12) 0.017(10) 0.107(12)
C11_3 0.176(16) 0.198(15) 0.084(13) 0.019(13) 0.014(11) 0.118(13)
C12_3 0.188(16) 0.204(15) 0.075(11) 0.010(13) 0.001(11) 0.139(13)
C37_3 0.148(16) 0.136(14) 0.116(13) 0.011(13) 0.029(16) 0.081(15)
C38_3 0.138(17) 0.107(16) 0.123(15) 0.010(13) 0.032(18) 0.069(16)
S1_4 0.213(11) 0.265(13) 0.113(8) -0.035(9) -0.009(8) 0.146(11)
O2_4 0.219(15) 0.304(17) 0.156(13) -0.045(14) 0.005(13) 0.152(14)
O3_4 0.219(18) 0.242(19) 0.110(14) -0.008(13) 0.025(14) 0.150(16)
O4_4 0.24(2) 0.26(2) 0.187(19) -0.024(17) 0.027(16) 0.127(17)
O5_4 0.25(2) 0.42(3) 0.142(15) -0.049(17) -0.021(15) 0.25(2)
C6_4 0.271(19) 0.38(2) 0.25(2) -0.03(2) 0.05(2) 0.12(2)
C7_4 0.31(2) 0.41(3) 0.27(2) -0.02(2) 0.09(2) 0.11(2)
C8_4 0.34(3) 0.42(3) 0.32(3) 0.00(2) 0.09(2) 0.11(2)
C9_4 0.35(3) 0.42(3) 0.32(3) 0.01(3) 0.12(3) 0.11(3)
C11_4 0.37(3) 0.45(3) 0.37(3) -0.01(3) 0.13(3) 0.14(3)
C10_4 0.37(3) 0.43(3) 0.36(3) 0.00(3) 0.11(3) 0.12(3)
C12_4 0.37(4) 0.46(4) 0.38(4) 0.01(3) 0.11(3) 0.16(3)
C13_4 0.36(4) 0.49(5) 0.39(4) 0.02(4) 0.11(4) 0.23(4)
O1_5 0.282(18) 0.166(14) 0.137(12) 0.055(11) 0.047(12) 0.141(13)
C1_5 0.27(2) 0.193(17) 0.157(15) 0.041(15) 0.022(15) 0.139(15)
C2_5 0.25(2) 0.217(18) 0.134(14) 0.057(14) 0.034(15) 0.122(16)
S1_5^a 0.266(17) 0.199(13) 0.139(9) 0.048(9) 0.026(11) 0.123(12)
S1_5^b 0.267(18) 0.204(16) 0.144(13) 0.056(13) 0.027(14) 0.124(15)

loop_
_atom_type_symbol
_atom_type_description
_atom_type_scat_dispersion_real
_atom_type_scat_dispersion_imag
_atom_type_scat_source
C C 0.0058 0.0028 'International Tables Vol C Tables 4.2.6.8 and 6.1.1.4'
H H 0.0000 0.0000 'International Tables Vol C Tables 4.2.6.8 and 6.1.1.4'
N N 0.0108 0.0056 'International Tables Vol C Tables 4.2.6.8 and 6.1.1.4'
O O 0.0182 0.0102 'International Tables Vol C Tables 4.2.6.8 and 6.1.1.4'
Pd Pd -0.5162 1.5436 'International Tables Vol C Tables 4.2.6.8 and 6.1.1.4'
S S 0.1784 0.1990 'International Tables Vol C Tables 4.2.6.8 and 6.1.1.4'

loop_
_geom_angle_atom_site_label_1
_geom_angle_atom_site_label_2
_geom_angle_atom_site_label_3
_geom_angle
_geom_angle_site_symmetry_1
_geom_angle_site_symmetry_3
N3_2 Pd1_1 N5_2_$2 175.9(9) 17 18_545
N3_2 Pd1_1 N1_3 91.2(7) 17 .
N5_2 Pd1_1 N1_3 88.9(8) 18_545 .
N3_2 Pd1_1 N1_2 91.1(9) 17 .
N5_2 Pd1_1 N1_2 88.9(10) 18_545 .
N1_3 Pd1_1 N1_2 177.7(9) . .
C5_2 N1_2 C1_2 117.8(12) . .
C5_2 N1_2 Pd1_1 119.6(14) . .
C1_2 N1_2 Pd1_1 122.5(14) . .
N1_2 C1_2 C2_2 123.9(13) . .
N1_2 C1_2 H1_2 118.1 . .
C2_2 C1_2 H1_2 118.1 . .
C37_2 O2_2 C10_2 118.1(15) . .
C6_2 N2_2 C7_2 130.3(15) . .
C6_2 N2_2 H2N_2 114.8 . .
C7_2 N2_2 H2N_2 114.8 . .
C3_2 C2_2 C1_2 117.3(12) . .
C3_2 C2_2 H2_2 121.4 . .
C1_2 C2_2 H2_2 121.4 . .
C13_2 N3_2 C17_2 118.0(13) . .
C13_2 N3_2 Pd1_1_$2 119.1(15) . 18_545
C17_2 N3_2 Pd1_1_$2 122.9(15) . 18_545
C2_2 C3_2 C4_2 119.5(11) . .
C2_2 C3_2 H3_2 120.2 . .
C4_2 C3_2 H3_2 120.2 . .
C22_2 O4_2 C39_2 117.0(14) . .
C18_2 N4_2 C19_2 125.8(15) . .
C18_2 N4_2 H4N_2 117.1 . .
C19_2 N4_2 H4N_2 117.1 . .
C5_2 C4_2 C3_2 117.8(10) . .
C5_2 C4_2 C6_2 122.4(15) . .
C3_2 C4_2 C6_2 119.8(14) . .
C29_2 N5_2 C25_2 117.0(12) . .
C29_2 N5_2 Pd1_1_$1 121.8(14) . 17
C25_2 N5_2 Pd1_1_$1 121.1(14) . 17
N1_2 C5_2 C4_2 123.8(11) . .
N1_2 C5_2 H5_2 118.1 . .
C4_2 C5_2 H5_2 118.1 . .
C41_2 O6_2 C34_2 120.3(15) . .
C30_2 N6_2 C31_2 127.7(16) . .
C30_2 N6_2 H6N_2 116.1 . .
C31_2 N6_2 H6N_2 116.1 . .
O1_2 C6_2 N2_2 122.5(14) . .
O1_2 C6_2 C4_2 119.0(14) . .
N2_2 C6_2 C4_2 118.5(13) . .
C12_2 C7_2 C8_2 119.5(10) . .
C12_2 C7_2 N2_2 119.4(17) . .
C8_2 C7_2 N2_2 121.0(16) . .
C9_2 C8_2 C7_2 119.4(11) . .
C9_2 C8_2 H8_2 120.3 . .
C7_2 C8_2 H8_2 120.3 . .
C8_2 C9_2 C10_2 120.1(12) . .
C8_2 C9_2 H9_2 119.9 . .
C10_2 C9_2 H9_2 119.9 . .
C11_2 C10_2 C9_2 120.8(11) . .
C11_2 C10_2 O2_2 119.3(18) . .
C9_2 C10_2 O2_2 119.7(18) . .
C12_2 C11_2 C10_2 118.3(11) . .
C12_2 C11_2 H11_2 120.9 . .
C10_2 C11_2 H11_2 120.9 . .
C11_2 C12_2 C7_2 121.7(11) . .
C11_2 C12_2 H12_2 119.2 . .
C7_2 C12_2 H12_2 119.2 . .
N3_2 C13_2 C14_2 122.6(13) . .
N3_2 C13_2 H13_2 118.7 . .
C14_2 C13_2 H13_2 118.7 . .
C15_2 C14_2 C13_2 118.6(12) . .
C15_2 C14_2 H14_2 120.7 . .
C13_2 C14_2 H14_2 120.7 . .
C14_2 C15_2 C16_2 120.1(11) . .
C14_2 C15_2 H15_2 120.0 . .
C16_2 C15_2 H15_2 120.0 . .
C17_2 C16_2 C15_2 115.9(10) . .
C17_2 C16_2 C18_2 124.0(15) . .
C15_2 C16_2 C18_2 120.1(15) . .
N3_2 C17_2 C16_2 124.8(12) . .
N3_2 C17_2 H17_2 117.6 . .
C16_2 C17_2 H17_2 117.6 . .
O3_2 C18_2 N4_2 121.5(14) . .
O3_2 C18_2 C16_2 122.1(14) . .
N4_2 C18_2 C16_2 116.4(13) . .
C24_2 C19_2 C20_2 118.5(11) . .
C24_2 C19_2 N4_2 125.8(18) . .
C20_2 C19_2 N4_2 115.7(17) . .
C21_2 C20_2 C19_2 121.3(11) . .
C21_2 C20_2 H20_2 119.4 . .
C19_2 C20_2 H20_2 119.4 . .
C20_2 C21_2 C22_2 119.5(12) . .
C20_2 C21_2 H21_2 120.2 . .
C22_2 C21_2 H21_2 120.2 . .
C23_2 C22_2 O4_2 123(2) . .
C23_2 C22_2 C21_2 119.9(11) . .
O4_2 C22_2 C21_2 116.9(19) . .
C22_2 C23_2 C24_2 120.1(12) . .
C22_2 C23_2 H23_2 120.0 . .
C24_2 C23_2 H23_2 120.0 . .
C19_2 C24_2 C23_2 120.8(11) . .
C19_2 C24_2 H24_2 119.6 . .
C23_2 C24_2 H24_2 119.6 . .
N5_2 C25_2 C26_2 124.1(13) . .
N5_2 C25_2 H25_2 117.9 . .
C26_2 C25_2 H25_2 117.9 . .
C27_2 C26_2 C25_2 117.3(12) . .
C27_2 C26_2 H26_2 121.3 . .
C25_2 C26_2 H26_2 121.3 . .
C26_2 C27_2 C28_2 119.3(11) . .
C26_2 C27_2 H27_2 120.4 . .
C28_2 C27_2 H27_2 120.4 . .
C29_2 C28_2 C27_2 118.9(10) . .
C29_2 C28_2 C30_2 121.2(15) . .
C27_2 C28_2 C30_2 119.7(15) . .
N5_2 C29_2 C28_2 123.3(12) . .
N5_2 C29_2 H29_2 118.3 . .
C28_2 C29_2 H29_2 118.3 . .
O5_2 C30_2 N6_2 124.8(15) . .
O5_2 C30_2 C28_2 120.0(14) . .
N6_2 C30_2 C28_2 115.2(13) . .
C36_2 C31_2 C32_2 119.3(11) . .
C36_2 C31_2 N6_2 119.6(18) . .
C32_2 C31_2 N6_2 120.9(17) . .
C33_2 C32_2 C31_2 119.5(11) . .
C33_2 C32_2 H32_2 120.3 . .
C31_2 C32_2 H32_2 120.3 . .
C32_2 C33_2 C34_2 120.7(12) . .
C32_2 C33_2 H33_2 119.6 . .
C34_2 C33_2 H33_2 119.6 . .
C33_2 C34_2 C35_2 119.9(11) . .
C33_2 C34_2 O6_2 121.1(19) . .
C35_2 C34_2 O6_2 119.0(19) . .
C36_2 C35_2 C34_2 119.0(12) . .
C36_2 C35_2 H35_2 120.5 . .
C34_2 C35_2 H35_2 120.5 . .
C35_2 C36_2 C31_2 121.5(12) . .
C35_2 C36_2 H36_2 119.3 . .
C31_2 C36_2 H36_2 119.3 . .
C42_2 C37_2 C38_2 121.0(12) . .
C42_2 C37_2 O2_2 121.9(15) . .
C38_2 C37_2 O2_2 116.9(15) . .
C39_2 C38_2 C37_2 118.6(11) . .
C39_2 C38_2 H38_2 120.7 . .
C37_2 C38_2 H38_2 120.7 . .
C38_2 C39_2 C40_2 121.7(12) . .
C38_2 C39_2 O4_2 118.8(15) . .
C40_2 C39_2 O4_2 119.5(16) . .
C41_2 C40_2 C39_2 118.0(11) . .
C41_2 C40_2 H40_2 121.0 . .
C39_2 C40_2 H40_2 121.0 . .
C42_2 C41_2 C40_2 121.8(12) . .
C42_2 C41_2 O6_2 119.8(16) . .
C40_2 C41_2 O6_2 118.4(15) . .
C41_2 C42_2 C37_2 118.8(11) . .
C41_2 C42_2 H42_2 120.6 . .
C37_2 C42_2 H42_2 120.6 . .
C5_3 N1_3 C1_3 119.0(12) . .
C5_3 N1_3 Pd1_1 117.5(12) . .
C1_3 N1_3 Pd1_1 123.5(13) . .
N1_3 C1_3 C2_3 122.4(12) . .
N1_3 C1_3 H1_3 118.8 . .
C2_3 C1_3 H1_3 118.8 . .
C37_3 O2_3 C10_3 120.4(17) . .
C6_3 N2_3 C7_3 127.9(14) . .
C6_3 N2_3 H2N_3 116.0 . .
C7_3 N2_3 H2N_3 116.0 . .
C3_3 C2_3 C1_3 117.9(12) . .
C3_3 C2_3 H2A_3 121.1 . .
C1_3 C2_3 H2A_3 121.1 . .
C2_3 C3_3 C4_3 120.6(11) . .
C2_3 C3_3 H3_3 119.7 . .
C4_3 C3_3 H3_3 119.7 . .
C5_3 C4_3 C3_3 116.3(10) . .
C5_3 C4_3 C6_3 125.4(13) . .
C3_3 C4_3 C6_3 118.1(13) . .
N1_3 C5_3 C4_3 123.9(11) . .
N1_3 C5_3 H5_3 118.0 . .
C4_3 C5_3 H5_3 118.0 . .
O1_3 C6_3 N2_3 122.0(13) . .
O1_3 C6_3 C4_3 121.2(13) . .
N2_3 C6_3 C4_3 116.8(12) . .
C8_3 C7_3 C12_3 118.3(10) . .
C8_3 C7_3 N2_3 124.4(14) . .
C12_3 C7_3 N2_3 117.2(14) . .
C7_3 C8_3 C9_3 120.3(11) . .
C7_3 C8_3 H8_3 119.8 . .
C9_3 C8_3 H8_3 119.8 . .
C10_3 C9_3 C8_3 121.4(11) . .
C10_3 C9_3 H9_3 119.3 . .
C8_3 C9_3 H9_3 119.3 . .
C9_3 C10_3 C11_3 118.3(11) . .
C9_3 C10_3 O2_3 124.3(16) . .
C11_3 C10_3 O2_3 117.4(15) . .
C12_3 C11_3 C10_3 120.4(11) . .
C12_3 C11_3 H11_3 119.8 . .
C10_3 C11_3 H11_3 119.8 . .
C11_3 C12_3 C7_3 121.2(11) . .
C11_3 C12_3 H12_3 119.4 . .
C7_3 C12_3 H12_3 119.4 . .
C38_3 C37_3 O2_3 121(3) 2_655 .
C38_3 C37_3 C38_3 125(3) 2_655 .
O2_3 C37_3 C38_3 114(3) . .
C37_3 C38_3 C37_3 115(3) 3_665 .
C37_3 C38_3 H38_3 122.3 3_665 .
C37_3 C38_3 H38_3 122.3 . .
O5_4 S1_4 O3_4 114.8(15) . .
O5_4 S1_4 O4_4 109.7(16) . .
O3_4 S1_4 O4_4 102.5(15) . .
O5_4 S1_4 O2_4 108.5(13) . .
O3_4 S1_4 O2_4 111.7(14) . .
O4_4 S1_4 O2_4 109.4(15) . .
C6_4 O2_4 S1_4 133(2) . .
O2_4 C6_4 C7_4 110(2) . .
O2_4 C6_4 H6A_4 109.7 . .
C7_4 C6_4 H6A_4 109.7 . .
O2_4 C6_4 H6AB_4 109.7 . .
C7_4 C6_4 H6AB_4 109.7 . .
H6A_4 C6_4 H6AB_4 108.2 . .
C6_4 C7_4 C8_4 103(3) . .
C6_4 C7_4 H7A_4 113.0 . .
C8_4 C7_4 H7A_4 116.6 . .
C6_4 C7_4 H7AB_4 110.2 . .
C8_4 C7_4 H7AB_4 105.4 . .
H7A_4 C7_4 H7AB_4 108.4 . .
C9_4 C8_4 C7_4 117(3) . .
C9_4 C8_4 H8A_4 106.9 . .
C7_4 C8_4 H8A_4 121.5 . .
C9_4 C8_4 H8AB_4 101.4 . .
C7_4 C8_4 H8AB_4 99.7 . .
H8A_4 C8_4 H8AB_4 107.1 . .
C8_4 C9_4 C10_4 107(3) . .
C8_4 C9_4 H9A_4 110.3 . .
C10_4 C9_4 H9A_4 110.3 . .
C8_4 C9_4 H9AB_4 110.3 . .
C10_4 C9_4 H9AB_4 110.3 . .
H9A_4 C9_4 H9AB_4 108.6 . .
C12_4 C11_4 C10_4 112(4) . .
C12_4 C11_4 H11A_4 120.8 . .
C10_4 C11_4 H11A_4 106.7 . .
C12_4 C11_4 H11B_4 104.8 . .
C10_4 C11_4 H11B_4 103.7 . .
H11A_4 C11_4 H11B_4 107.4 . .
C11_4 C10_4 C9_4 113(3) . .
C11_4 C10_4 H10A_4 107.7 . .
C9_4 C10_4 H10A_4 117.8 . .
C11_4 C10_4 H10B_4 100.3 . .
C9_4 C10_4 H10B_4 109.3 . .
H10A_4 C10_4 H10B_4 107.4 . .
C11_4 C12_4 C13_4 127(5) . .
C11_4 C12_4 H12A_4 96.7 . .
C13_4 C12_4 H12A_4 94.5 . .
C11_4 C12_4 H12B_4 117.9 . .
C13_4 C12_4 H12B_4 107.3 . .
H12A_4 C12_4 H12B_4 107.7 . .
C12_4 C13_4 H13A_4 109.5 . .
C12_4 C13_4 H13B_4 109.5 . .
H13A_4 C13_4 H13B_4 109.5 . .
C12_4 C13_4 H13C_4 109.5 . .
H13A_4 C13_4 H13C_4 109.5 . .
H13B_4 C13_4 H13C_4 109.5 . .
S1_5^a C1_5 H1A_5^a 109.5 . .
S1_5^a C1_5 H1B_5^a 109.5 . .
H1A_5^a C1_5 H1B_5^a 109.5 . .
S1_5^a C1_5 H1C_5^a 109.5 . .
H1A_5^a C1_5 H1C_5^a 109.5 . .
H1B_5^a C1_5 H1C_5^a 109.5 . .
S1_5^b C1_5 H1D_5^b 109.5 . .
S1_5^b C1_5 H1E_5^b 109.5 . .
H1D_5^b C1_5 H1E_5^b 109.5 . .
S1_5^b C1_5 H1F_5^b 109.5 . .
H1D_5^b C1_5 H1F_5^b 109.5 . .
H1E_5^b C1_5 H1F_5^b 109.5 . .
S1_5^a C2_5 H2A_5^a 109.5 . .
S1_5^a C2_5 H2B_5^a 109.5 . .
H2A_5^a C2_5 H2B_5^a 109.5 . .
S1_5^a C2_5 H2C_5^a 109.5 . .
H2A_5^a C2_5 H2C_5^a 109.5 . .
H2B_5^a C2_5 H2C_5^a 109.5 . .
S1_5^b C2_5 H2D_5^b 109.5 . .
S1_5^b C2_5 H2E_5^b 109.5 . .
H2D_5^b C2_5 H2E_5^b 109.5 . .
S1_5^b C2_5 H2F_5^b 109.5 . .
H2D_5^b C2_5 H2F_5^b 109.5 . .
H2E_5^b C2_5 H2F_5^b 109.5 . .
O1_5 S1_5^a C2_5 106.7(16) . .
O1_5 S1_5^a C1_5 107.1(18) . .
C2_5 S1_5^a C1_5 103.8(18) . .
C1_5 S1_5^b O1_5 110(3) . .
C1_5 S1_5^b C2_5 102(3) . .
O1_5 S1_5^b C2_5 97(3) . .

loop_
_geom_bond_atom_site_label_1
_geom_bond_atom_site_label_2
_geom_bond_distance
_geom_bond_site_symmetry_2
Pd1_1 N3_2_$1 1.965(18) 17
Pd1_1 N5_2_$2 2.020(18) 18_545
Pd1_1 N1_3 2.027(14) .
Pd1_1 N1_2 2.033(17) .
O1_2 C6_2 1.216(11) .
N1_2 C5_2 1.325(11) .
N1_2 C1_2 1.336(11) .
C1_2 C2_2 1.391(14) .
C1_2 H1_2 0.9500 .
O2_2 C37_2 1.388(13) .
O2_2 C10_2 1.397(13) .
N2_2 C6_2 1.343(11) .
N2_2 C7_2 1.410(12) .
N2_2 H2N_2 0.8800 .
C2_2 C3_2 1.389(10) .
C2_2 H2_2 0.9500 .
O3_2 C18_2 1.229(11) .
N3_2 C13_2 1.324(11) .
N3_2 C17_2 1.327(11) .
C3_2 C4_2 1.400(11) .
C3_2 H3_2 0.9500 .
O4_2 C22_2 1.385(13) .
O4_2 C39_2 1.388(13) .
N4_2 C18_2 1.357(11) .
N4_2 C19_2 1.408(12) .
N4_2 H4N_2 0.8800 .
C4_2 C5_2 1.381(9) .
C4_2 C6_2 1.496(10) .
O5_2 C30_2 1.225(11) .
N5_2 C29_2 1.335(11) .
N5_2 C25_2 1.340(11) .
C5_2 H5_2 0.9500 .
O6_2 C41_2 1.383(13) .
O6_2 C34_2 1.391(13) .
N6_2 C30_2 1.343(12) .
N6_2 C31_2 1.399(12) .
N6_2 H6N_2 0.8800 .
C7_2 C12_2 1.384(11) .
C7_2 C8_2 1.393(11) .
C8_2 C9_2 1.378(10) .
C8_2 H8_2 0.9500 .
C9_2 C10_2 1.391(11) .
C9_2 H9_2 0.9500 .
C10_2 C11_2 1.385(11) .
C11_2 C12_2 1.378(10) .
C11_2 H11_2 0.9500 .
C12_2 H12_2 0.9500 .
C13_2 C14_2 1.385(14) .
C13_2 H13_2 0.9500 .
C14_2 C15_2 1.380(10) .
C14_2 H14_2 0.9500 .
C15_2 C16_2 1.396(11) .
C15_2 H15_2 0.9500 .
C16_2 C17_2 1.388(9) .
C16_2 C18_2 1.496(10) .
C17_2 H17_2 0.9500 .
C19_2 C24_2 1.381(11) .
C19_2 C20_2 1.391(11) .
C20_2 C21_2 1.373(10) .
C20_2 H20_2 0.9500 .
C21_2 C22_2 1.389(11) .
C21_2 H21_2 0.9500 .
C22_2 C23_2 1.378(11) .
C23_2 C24_2 1.384(10) .
C23_2 H23_2 0.9500 .
C24_2 H24_2 0.9500 .
C25_2 C26_2 1.402(14) .
C25_2 H25_2 0.9500 .
C26_2 C27_2 1.384(10) .
C26_2 H26_2 0.9500 .
C27_2 C28_2 1.387(11) .
C27_2 H27_2 0.9500 .
C28_2 C29_2 1.385(9) .
C28_2 C30_2 1.490(10) .
C29_2 H29_2 0.9500 .
C31_2 C36_2 1.380(11) .
C31_2 C32_2 1.387(11) .
C32_2 C33_2 1.383(10) .
C32_2 H32_2 0.9500 .
C33_2 C34_2 1.383(11) .
C33_2 H33_2 0.9500 .
C34_2 C35_2 1.385(11) .
C35_2 C36_2 1.378(10) .
C35_2 H35_2 0.9500 .
C36_2 H36_2 0.9500 .
C37_2 C42_2 1.382(10) .
C37_2 C38_2 1.383(10) .
C38_2 C39_2 1.382(10) .
C38_2 H38_2 0.9500 .
C39_2 C40_2 1.383(10) .
C40_2 C41_2 1.380(10) .
C40_2 H40_2 0.9500 .
C41_2 C42_2 1.379(10) .
C42_2 H42_2 0.9500 .
O1_3 C6_3 1.235(11) .
N1_3 C5_3 1.325(10) .
N1_3 C1_3 1.328(11) .
C1_3 C2_3 1.388(13) .
C1_3 H1_3 0.9500 .
O2_3 C37_3 1.383(15) .
O2_3 C10_3 1.388(13) .
N2_3 C6_3 1.351(11) .
N2_3 C7_3 1.408(12) .
N2_3 H2N_3 0.8800 .
C2_3 C3_3 1.384(10) .
C2_3 H2A_3 0.9500 .
C3_3 C4_3 1.396(10) .
C3_3 H3_3 0.9500 .
C4_3 C5_3 1.386(9) .
C4_3 C6_3 1.490(10) .
C5_3 H5_3 0.9500 .
C7_3 C8_3 1.381(11) .
C7_3 C12_3 1.389(10) .
C8_3 C9_3 1.383(10) .
C8_3 H8_3 0.9500 .
C9_3 C10_3 1.381(11) .
C9_3 H9_3 0.9500 .
C10_3 C11_3 1.385(11) .
C11_3 C12_3 1.380(10) .
C11_3 H11_3 0.9500 .
C12_3 H12_3 0.9500 .
C37_3 C38_3_$4 1.35(2) 2_655
C37_3 C38_3 1.385(11) .
C38_3 H38_3 0.9500 .
S1_4 O5_4 1.398(13) .
S1_4 O3_4 1.442(13) .
S1_4 O4_4 1.460(15) .
S1_4 O2_4 1.559(14) .
O2_4 C6_4 1.476(18) .
C6_4 C7_4 1.54(2) .
C6_4 H6A_4 0.9900 .
C6_4 H6AB_4 0.9900 .
C7_4 C8_4 1.58(3) .
C7_4 H7A_4 0.9701 .
C7_4 H7AB_4 0.9700 .
C8_4 C9_4 1.43(3) .
C8_4 H8A_4 0.9700 .
C8_4 H8AB_4 0.9700 .
C9_4 C10_4 1.56(3) .
C9_4 H9A_4 0.9900 .
C9_4 H9AB_4 0.9900 .
C11_4 C12_4 1.49(3) .
C11_4 C10_4 1.55(3) .
C11_4 H11A_4 0.9701 .
C11_4 H11B_4 0.9700 .
C10_4 H10A_4 0.9700 .
C10_4 H10B_4 0.9700 .
C12_4 C13_4 1.49(4) .
C12_4 H12A_4 0.9700 .
C12_4 H12B_4 0.9700 .
C13_4 H13A_4 0.9800 .
C13_4 H13B_4 0.9800 .
C13_4 H13C_4 0.9800 .
O1_5 S1_5^a 1.57(2) .
O1_5 S1_5^b 1.65(5) .
C1_5 S1_5^b 1.59(5) .
C1_5 S1_5^a 1.72(3) .
C1_5 H1A_5^a 0.9800 .
C1_5 H1B_5^a 0.9800 .
C1_5 H1C_5^a 0.9800 .
C1_5 H1D_5^b 0.9800 .
C1_5 H1E_5^b 0.9800 .
C1_5 H1F_5^b 0.9800 .
C2_5 S1_5^a 1.66(3) .
C2_5 S1_5^b 1.82(5) .
C2_5 H2A_5^a 0.9800 .
C2_5 H2B_5^a 0.9800 .
C2_5 H2C_5^a 0.9800 .
C2_5 H2D_5^b 0.9800 .
C2_5 H2E_5^b 0.9800 .
C2_5 H2F_5^b 0.9800 .
